data_7029175
loop_
_publ_author_name
'Levason, William'
'Reid, Gillian'
'Trayer, Jonathan'
'Zhang, Wenjian'

_publ_section_title
;
 Synthesis, properties and structures of NbOF3 complexes and comparisons
 with NbOCl3 analogues.
;
_journal_issue 9
_journal_name_full 'Dalton transactions (Cambridge, England : 2003)'
_journal_page_first 3649
_journal_page_last 3659
_journal_paper_doi 10.1039/c3dt53322k
_journal_volume 43
_journal_year 2014
_chemical_formula_moiety '2(C9 H22 N3 1+), Cl5 Nb O 2-'
_chemical_formula_sum 'C18 H44 Cl5 N6 Nb O'
_chemical_formula_weight 630.75
_chemical_name_systematic
; 
bis(1,4,7-trimethyl-1-azonia-4,7-diazacyclononane) pentachlorooxidoniobate(V) 
;
_space_group_crystal_system monoclinic
_space_group_IT_number 14
_space_group_name_Hall '-P 2ybc'
_space_group_name_H-M_alt 'P 1 21/c 1'
_symmetry_space_group_name_Hall '-P 2ybc'
_symmetry_space_group_name_H-M 'P 1 21/c 1'
_atom_sites_solution_hydrogens mixed
_atom_sites_solution_primary direct
_atom_sites_solution_secondary difmap
_audit_creation_date 2013-11-20
_audit_creation_method 'SHELXL-97 + hand edit'
_cell_angle_alpha 90.00
_cell_angle_beta 95.576(3)
_cell_angle_gamma 90.00
_cell_formula_units_Z 4
_cell_length_a 9.9479(15)
_cell_length_b 16.788(2)
_cell_length_c 16.968(3)
_cell_measurement_reflns_used 8174
_cell_measurement_temperature 100(2)
_cell_measurement_theta_max 27.5
_cell_measurement_theta_min 2.4
_cell_volume 2820.3(7)
_computing_cell_refinement 'CrystalClear-SM Expert 2.0 r11 (Rigaku, 2011)'
_computing_data_collection 'CrystalClear-SM Expert 2.0 r11 (Rigaku, 2011)'
_computing_data_reduction 'CrystalClear-SM Expert 2.0 r11 (Rigaku, 2011)'
_computing_molecular_graphics 'ORTEP-III (Farrugia, 1997)'
_computing_structure_refinement 'SHELXL-97 (Sheldrick, 2008)'
_computing_structure_solution 'SHELXS-97 (Sheldrick, 1997)'
_diffrn_ambient_temperature 100(2)
_diffrn_detector 'CCD plate'
_diffrn_detector_type 'Rigaku HG Saturn724+ (2x2 bin mode)'
_diffrn_measured_fraction_theta_full 0.992
_diffrn_measured_fraction_theta_max 0.992
_diffrn_measurement_device 'Four-circle \k diffractometer'
_diffrn_measurement_device_type 'Rigaku AFC12 '
_diffrn_measurement_method 'Profile data from \w-scans'
_diffrn_radiation_collimation 'Confocal mirrors, VHF VariMax '
_diffrn_radiation_type MoK\a
_diffrn_radiation_wavelength 0.71073
_diffrn_reflns_av_R_equivalents 0.0295
_diffrn_reflns_av_unetI/netI 0.0657
_diffrn_reflns_limit_h_max 11
_diffrn_reflns_limit_h_min -12
_diffrn_reflns_limit_k_max 20
_diffrn_reflns_limit_k_min -13
_diffrn_reflns_limit_l_max 20
_diffrn_reflns_limit_l_min -17
_diffrn_reflns_number 11185
_diffrn_reflns_theta_full 26.00
_diffrn_reflns_theta_max 26.00
_diffrn_reflns_theta_min 2.39
_diffrn_source 'Rotating anode X-ray tube'
_diffrn_source_type 'Rigaku FR-E+ Superbright'
_diffrn_standards_number 0
_exptl_absorpt_coefficient_mu 0.923
_exptl_absorpt_correction_T_max 1.000
_exptl_absorpt_correction_T_min 0.663
_exptl_absorpt_correction_type multi-scan
_exptl_absorpt_process_details
;Jacobson, R.A. (1998). REQAB. Private communication to the 
 Rigaku Corporation, Tokyo, Japan. 
;
_exptl_crystal_colour colourless
_exptl_crystal_density_diffrn 1.486
_exptl_crystal_density_method 'not measured'
_exptl_crystal_description block
_exptl_crystal_F_000 1312
_exptl_crystal_size_max 0.04
_exptl_crystal_size_mid 0.03
_exptl_crystal_size_min 0.02
_refine_diff_density_max 1.136
_refine_diff_density_min -0.552
_refine_diff_density_rms 0.085
_refine_ls_extinction_method none
_refine_ls_goodness_of_fit_ref 0.946
_refine_ls_hydrogen_treatment mixed
_refine_ls_matrix_type full
_refine_ls_number_parameters 293
_refine_ls_number_reflns 5494
_refine_ls_number_restraints 2
_refine_ls_restrained_S_all 0.946
_refine_ls_R_factor_all 0.0489
_refine_ls_R_factor_gt 0.0370
_refine_ls_shift/su_max 0.001
_refine_ls_shift/su_mean 0.000
_refine_ls_structure_factor_coef Fsqd
_refine_ls_weighting_details 'w=1/[\s^2^(Fo^2^)+(0.0295P)^2^+0.0000P] where P=(Fo^2^+2Fc^2^)/3'
_refine_ls_weighting_scheme calc
_refine_ls_wR_factor_gt 0.0701
_refine_ls_wR_factor_ref 0.0739
_reflns_number_gt 4158
_reflns_number_total 5494
_reflns_threshold_expression I>2\s(I)
_cod_data_source_file c3dt53322k.txt
_cod_data_source_block 12wz1206c
_cod_depositor_comments
;
The following automatic conversions were performed:

data name '_iucr_refine_instruction_details' was replaced with
'_iucr_refine_instructions_details' as specified in the replacement
file 'data/replacement-values/replacement_tags.lst'.

Automatic conversion script
Id: cif_correct_tags 9268 2022-04-12 08:56:07Z antanas 
;
_cod_database_code 7029175

loop_
_symmetry_equiv_pos_as_xyz
'x, y, z'
'-x, y+1/2, -z+1/2'
'-x, -y, -z'
'x, -y-1/2, z-1/2'

loop_
_atom_site_label
_atom_site_type_symbol
_atom_site_fract_x
_atom_site_fract_y
_atom_site_fract_z
_atom_site_U_iso_or_equiv
_atom_site_adp_type
_atom_site_occupancy
_atom_site_symmetry_multiplicity
_atom_site_calc_flag
_atom_site_refinement_flags
Nb1 Nb 0.75397(3) 0.005147(14) 0.245866(14) 0.01318(8) Uani 1 1 d .
Cl1 Cl 0.55984(7) 0.08135(4) 0.27884(4) 0.01799(16) Uani 1 1 d .
Cl2 Cl 0.90141(7) 0.09265(4) 0.32991(4) 0.01697(16) Uani 1 1 d .
Cl3 Cl 0.94494(7) -0.08200(4) 0.23485(4) 0.01945(17) Uani 1 1 d .
Cl4 Cl 0.60978(7) -0.09553(4) 0.18229(4) 0.01714(16) Uani 1 1 d .
Cl5 Cl 0.72965(7) -0.07386(4) 0.37960(4) 0.01764(17) Uani 1 1 d .
O1 O 0.77506(19) 0.05830(11) 0.16001(11) 0.0202(5) Uani 1 1 d .
N1 N 0.8992(3) -0.28135(13) 0.47505(13) 0.0192(6) Uani 1 1 d .
N2 N 0.8363(2) -0.32663(13) 0.32185(13) 0.0148(5) Uani 1 1 d D
N3 N 0.7599(2) -0.42679(13) 0.43486(13) 0.0158(5) Uani 1 1 d .
N4 N 0.6896(2) 0.17276(13) 0.69212(13) 0.0173(6) Uani 1 1 d .
N5 N 0.6269(3) 0.23721(14) 0.53463(14) 0.0222(6) Uani 1 1 d .
N6 N 0.7357(3) 0.08841(14) 0.56087(13) 0.0173(5) Uani 1 1 d D
C1 C 0.8616(3) -0.22361(18) 0.53281(17) 0.0315(8) Uani 1 1 d .
H1A H 0.7940 -0.2471 0.5642 0.047 Uiso 1 1 calc R
H1B H 0.8239 -0.1761 0.5053 0.047 Uiso 1 1 calc R
H1C H 0.9418 -0.2087 0.5679 0.047 Uiso 1 1 calc R
C2 C 0.9843(3) -0.24822(17) 0.41708(17) 0.0252(7) Uani 1 1 d .
H2A H 1.0786 -0.2436 0.4413 0.030 Uiso 1 1 calc R
H2B H 0.9519 -0.1943 0.4012 0.030 Uiso 1 1 calc R
C3 C 0.9793(3) -0.30174(17) 0.34467(17) 0.0203(7) Uani 1 1 d .
H3A H 1.0147 -0.2728 0.3002 0.024 Uiso 1 1 calc R
H3B H 1.0364 -0.3494 0.3566 0.024 Uiso 1 1 calc R
C4 C 0.7674(3) -0.27314(17) 0.26147(16) 0.0219(7) Uani 1 1 d .
H4A H 0.8129 -0.2758 0.2129 0.033 Uiso 1 1 calc R
H4B H 0.7704 -0.2183 0.2815 0.033 Uiso 1 1 calc R
H4C H 0.6731 -0.2898 0.2501 0.033 Uiso 1 1 calc R
C5 C 0.8188(3) -0.41282(15) 0.29964(16) 0.0198(7) Uani 1 1 d .
H5A H 0.8855 -0.4283 0.2628 0.024 Uiso 1 1 calc R
H5B H 0.7271 -0.4219 0.2730 0.024 Uiso 1 1 calc R
C6 C 0.8395(3) -0.46236(16) 0.37515(15) 0.0194(7) Uani 1 1 d .
H6A H 0.8099 -0.5179 0.3641 0.023 Uiso 1 1 calc R
H6B H 0.9364 -0.4631 0.3951 0.023 Uiso 1 1 calc R
C7 C 0.6311(3) -0.46673(17) 0.43977(18) 0.0262(7) Uani 1 1 d .
H7A H 0.5796 -0.4666 0.3875 0.039 Uiso 1 1 calc R
H7B H 0.5799 -0.4387 0.4777 0.039 Uiso 1 1 calc R
H7C H 0.6473 -0.5218 0.4573 0.039 Uiso 1 1 calc R
C8 C 0.8359(3) -0.41687(17) 0.51257(16) 0.0225(7) Uani 1 1 d .
H8A H 0.8742 -0.4689 0.5306 0.027 Uiso 1 1 calc R
H8B H 0.7736 -0.3992 0.5512 0.027 Uiso 1 1 calc R
C9 C 0.9504(3) -0.35637(17) 0.51101(17) 0.0230(7) Uani 1 1 d .
H9A H 0.9910 -0.3462 0.5657 0.028 Uiso 1 1 calc R
H9B H 1.0215 -0.3782 0.4802 0.028 Uiso 1 1 calc R
C10 C 0.7515(3) 0.20702(18) 0.76545(16) 0.0254(8) Uani 1 1 d .
H10A H 0.7561 0.2651 0.7601 0.038 Uiso 1 1 calc R
H10B H 0.8429 0.1855 0.7770 0.038 Uiso 1 1 calc R
H10C H 0.6973 0.1936 0.8088 0.038 Uiso 1 1 calc R
C11 C 0.5585(3) 0.20931(19) 0.66874(17) 0.0291(8) Uani 1 1 d .
H11A H 0.5265 0.2363 0.7153 0.035 Uiso 1 1 calc R
H11B H 0.4927 0.1669 0.6520 0.035 Uiso 1 1 calc R
C12 C 0.5614(4) 0.2671(2) 0.6044(2) 0.0409(10) Uani 1 1 d .
H12A H 0.6101 0.3153 0.6251 0.049 Uiso 1 1 calc R
H12B H 0.4675 0.2830 0.5865 0.049 Uiso 1 1 calc R
C13 C 0.6602(3) 0.30328(17) 0.48448(17) 0.0276(8) Uani 1 1 d .
H13A H 0.7199 0.2844 0.4458 0.041 Uiso 1 1 calc R
H13B H 0.7060 0.3451 0.5173 0.041 Uiso 1 1 calc R
H13C H 0.5772 0.3248 0.4566 0.041 Uiso 1 1 calc R
C14 C 0.5559(4) 0.1732(2) 0.4929(2) 0.0399(9) Uani 1 1 d .
H14A H 0.5183 0.1918 0.4399 0.048 Uiso 1 1 calc R
H14B H 0.4800 0.1557 0.5223 0.048 Uiso 1 1 calc R
C15 C 0.6510(3) 0.1041(2) 0.48419(17) 0.0328(9) Uani 1 1 d .
H15A H 0.5981 0.0558 0.4681 0.039 Uiso 1 1 calc R
H15B H 0.7105 0.1163 0.4423 0.039 Uiso 1 1 calc R
C16 C 0.8658(3) 0.04994(17) 0.54903(17) 0.0249(7) Uani 1 1 d .
H16A H 0.9192 0.0435 0.6003 0.037 Uiso 1 1 calc R
H16B H 0.9157 0.0832 0.5144 0.037 Uiso 1 1 calc R
H16C H 0.8490 -0.0025 0.5246 0.037 Uiso 1 1 calc R
C17 C 0.6575(4) 0.04710(18) 0.62023(18) 0.0348(9) Uani 1 1 d .
H17A H 0.5598 0.0493 0.6024 0.042 Uiso 1 1 calc R
H17B H 0.6847 -0.0096 0.6244 0.042 Uiso 1 1 calc R
C18 C 0.6829(4) 0.08549(17) 0.69819(17) 0.0302(8) Uani 1 1 d .
H18A H 0.6099 0.0708 0.7312 0.036 Uiso 1 1 calc R
H18B H 0.7691 0.0654 0.7249 0.036 Uiso 1 1 calc R
H1 H 0.798(3) -0.3211(16) 0.3676(13) 0.028(6) Uiso 1 1 d D
H2 H 0.754(3) 0.1359(12) 0.5849(15) 0.028(6) Uiso 1 1 d D

loop_
_atom_site_aniso_label
_atom_site_aniso_U_11
_atom_site_aniso_U_22
_atom_site_aniso_U_33
_atom_site_aniso_U_23
_atom_site_aniso_U_13
_atom_site_aniso_U_12
Nb1 0.01066(13) 0.01354(14) 0.01519(13) 0.00016(11) 0.00052(9) -0.00037(11)
Cl1 0.0134(4) 0.0179(4) 0.0226(4) 0.0003(3) 0.0012(3) 0.0027(3)
Cl2 0.0148(4) 0.0165(4) 0.0195(4) -0.0006(3) 0.0012(3) -0.0044(3)
Cl3 0.0126(4) 0.0197(4) 0.0262(4) -0.0018(3) 0.0029(3) 0.0011(3)
Cl4 0.0152(4) 0.0188(4) 0.0172(4) -0.0008(3) -0.0001(3) -0.0033(3)
Cl5 0.0180(4) 0.0167(4) 0.0178(4) 0.0025(3) -0.0001(3) -0.0024(3)
O1 0.0190(12) 0.0192(11) 0.0230(11) -0.0023(9) 0.0059(9) -0.0043(9)
N1 0.0291(16) 0.0145(13) 0.0135(12) -0.0029(11) -0.0001(11) -0.0041(11)
N2 0.0143(14) 0.0170(13) 0.0140(13) 0.0012(11) 0.0049(10) -0.0007(11)
N3 0.0132(13) 0.0154(13) 0.0191(13) 0.0002(11) 0.0030(10) -0.0028(11)
N4 0.0157(14) 0.0175(13) 0.0193(13) -0.0042(11) 0.0049(11) -0.0013(11)
N5 0.0234(15) 0.0188(13) 0.0239(14) 0.0032(12) -0.0007(12) 0.0011(12)
N6 0.0241(15) 0.0129(13) 0.0155(13) -0.0042(11) 0.0052(11) -0.0013(11)
C1 0.044(2) 0.0284(19) 0.0212(17) 0.0010(15) -0.0011(16) -0.0023(16)
C2 0.0185(18) 0.0236(17) 0.0324(18) -0.0004(15) -0.0027(14) -0.0061(14)
C3 0.0122(16) 0.0213(17) 0.0277(17) 0.0066(14) 0.0035(13) -0.0032(13)
C4 0.0205(18) 0.0225(17) 0.0219(17) 0.0052(14) -0.0020(14) 0.0016(14)
C5 0.0227(18) 0.0156(15) 0.0220(16) -0.0051(13) 0.0063(13) 0.0005(13)
C6 0.0206(18) 0.0156(15) 0.0224(16) 0.0014(13) 0.0041(13) 0.0006(13)
C7 0.0217(19) 0.0212(17) 0.0363(19) 0.0041(15) 0.0047(15) -0.0077(14)
C8 0.0238(18) 0.0238(17) 0.0197(16) 0.0057(14) 0.0012(13) 0.0004(14)
C9 0.0277(19) 0.0242(18) 0.0160(15) 0.0024(13) -0.0033(13) 0.0000(14)
C10 0.0253(19) 0.0297(18) 0.0214(17) -0.0060(14) 0.0038(14) 0.0026(15)
C11 0.026(2) 0.040(2) 0.0216(17) -0.0101(16) 0.0049(14) 0.0054(16)
C12 0.029(2) 0.043(2) 0.053(2) 0.014(2) 0.0144(18) 0.0148(18)
C13 0.029(2) 0.0308(19) 0.0232(17) 0.0112(15) 0.0052(15) 0.0043(16)
C14 0.045(2) 0.034(2) 0.036(2) 0.0008(17) -0.0172(18) 0.0011(18)
C15 0.0190(19) 0.054(2) 0.0241(17) -0.0225(17) -0.0060(14) 0.0071(17)
C16 0.0218(19) 0.0219(17) 0.0298(18) -0.0063(15) -0.0035(14) 0.0078(14)
C17 0.052(3) 0.0200(18) 0.036(2) -0.0020(16) 0.0207(18) -0.0041(17)
C18 0.045(2) 0.0200(17) 0.0281(18) 0.0004(15) 0.0135(16) -0.0108(16)

loop_
_atom_type_symbol
_atom_type_description
_atom_type_scat_dispersion_real
_atom_type_scat_dispersion_imag
_atom_type_scat_source
C C 0.0033 0.0016 'International Tables Vol C Tables 4.2.6.8 and 6.1.1.4'
H H 0.0000 0.0000 'International Tables Vol C Tables 4.2.6.8 and 6.1.1.4'
N N 0.0061 0.0033 'International Tables Vol C Tables 4.2.6.8 and 6.1.1.4'
O O 0.0106 0.0060 'International Tables Vol C Tables 4.2.6.8 and 6.1.1.4'
Cl Cl 0.1484 0.1585 'International Tables Vol C Tables 4.2.6.8 and 6.1.1.4'
Nb Nb -2.0727 0.6215 'International Tables Vol C Tables 4.2.6.8 and 6.1.1.4'

loop_
_geom_angle_atom_site_label_1
_geom_angle_atom_site_label_2
_geom_angle_atom_site_label_3
_geom_angle
O1 Nb1 Cl4 95.75(6)
O1 Nb1 Cl3 94.94(6)
Cl4 Nb1 Cl3 88.79(3)
O1 Nb1 Cl1 94.94(6)
Cl4 Nb1 Cl1 91.18(3)
Cl3 Nb1 Cl1 170.08(2)
O1 Nb1 Cl2 93.79(6)
Cl4 Nb1 Cl2 170.30(2)
Cl3 Nb1 Cl2 88.70(3)
Cl1 Nb1 Cl2 89.69(3)
O1 Nb1 Cl5 177.98(7)
Cl4 Nb1 Cl5 86.13(2)
Cl3 Nb1 Cl5 84.35(2)
Cl1 Nb1 Cl5 85.75(2)
Cl2 Nb1 Cl5 84.31(2)
C1 N1 C2 113.7(2)
C1 N1 C9 113.2(2)
C2 N1 C9 113.8(2)
C4 N2 C3 112.0(2)
C4 N2 C5 112.1(2)
C3 N2 C5 114.7(2)
C4 N2 H1 109.0(19)
C3 N2 H1 103(2)
C5 N2 H1 105.5(18)
C7 N3 C8 112.4(2)
C7 N3 C6 112.8(2)
C8 N3 C6 113.6(2)
C10 N4 C11 111.1(2)
C10 N4 C18 110.7(2)
C11 N4 C18 113.1(3)
C14 N5 C13 114.3(3)
C14 N5 C12 114.3(3)
C13 N5 C12 110.4(2)
C16 N6 C17 114.0(2)
C16 N6 C15 112.6(2)
C17 N6 C15 112.2(3)
C16 N6 H2 108(2)
C17 N6 H2 101.4(18)
C15 N6 H2 107.9(19)
N1 C1 H1A 109.5
N1 C1 H1B 109.5
H1A C1 H1B 109.5
N1 C1 H1C 109.5
H1A C1 H1C 109.5
H1B C1 H1C 109.5
N1 C2 C3 110.0(2)
N1 C2 H2A 109.7
C3 C2 H2A 109.7
N1 C2 H2B 109.7
C3 C2 H2B 109.7
H2A C2 H2B 108.2
N2 C3 C2 109.3(2)
N2 C3 H3A 109.8
C2 C3 H3A 109.8
N2 C3 H3B 109.8
C2 C3 H3B 109.8
H3A C3 H3B 108.3
N2 C4 H4A 109.5
N2 C4 H4B 109.5
H4A C4 H4B 109.5
N2 C4 H4C 109.5
H4A C4 H4C 109.5
H4B C4 H4C 109.5
N2 C5 C6 108.2(2)
N2 C5 H5A 110.1
C6 C5 H5A 110.1
N2 C5 H5B 110.1
C6 C5 H5B 110.1
H5A C5 H5B 108.4
N3 C6 C5 108.6(2)
N3 C6 H6A 110.0
C5 C6 H6A 110.0
N3 C6 H6B 110.0
C5 C6 H6B 110.0
H6A C6 H6B 108.3
N3 C7 H7A 109.5
N3 C7 H7B 109.5
H7A C7 H7B 109.5
N3 C7 H7C 109.5
H7A C7 H7C 109.5
H7B C7 H7C 109.5
N3 C8 C9 112.4(2)
N3 C8 H8A 109.1
C9 C8 H8A 109.1
N3 C8 H8B 109.1
C9 C8 H8B 109.1
H8A C8 H8B 107.9
N1 C9 C8 110.4(2)
N1 C9 H9A 109.6
C8 C9 H9A 109.6
N1 C9 H9B 109.6
C8 C9 H9B 109.6
H9A C9 H9B 108.1
N4 C10 H10A 109.5
N4 C10 H10B 109.5
H10A C10 H10B 109.5
N4 C10 H10C 109.5
H10A C10 H10C 109.5
H10B C10 H10C 109.5
N4 C11 C12 113.5(3)
N4 C11 H11A 108.9
C12 C11 H11A 108.9
N4 C11 H11B 108.9
C12 C11 H11B 108.9
H11A C11 H11B 107.7
C11 C12 N5 114.2(3)
C11 C12 H12A 108.7
N5 C12 H12A 108.7
C11 C12 H12B 108.7
N5 C12 H12B 108.7
H12A C12 H12B 107.6
N5 C13 H13A 109.5
N5 C13 H13B 109.5
H13A C13 H13B 109.5
N5 C13 H13C 109.5
H13A C13 H13C 109.5
H13B C13 H13C 109.5
N5 C14 C15 109.9(3)
N5 C14 H14A 109.7
C15 C14 H14A 109.7
N5 C14 H14B 109.7
C15 C14 H14B 109.7
H14A C14 H14B 108.2
N6 C15 C14 110.6(2)
N6 C15 H15A 109.5
C14 C15 H15A 109.5
N6 C15 H15B 109.5
C14 C15 H15B 109.5
H15A C15 H15B 108.1
N6 C16 H16A 109.5
N6 C16 H16B 109.5
H16A C16 H16B 109.5
N6 C16 H16C 109.5
H16A C16 H16C 109.5
H16B C16 H16C 109.5
C18 C17 N6 110.2(3)
C18 C17 H17A 109.6
N6 C17 H17A 109.6
C18 C17 H17B 109.6
N6 C17 H17B 109.6
H17A C17 H17B 108.1
N4 C18 C17 112.2(2)
N4 C18 H18A 109.2
C17 C18 H18A 109.2
N4 C18 H18B 109.2
C17 C18 H18B 109.2
H18A C18 H18B 107.9

loop_
_geom_bond_atom_site_label_1
_geom_bond_atom_site_label_2
_geom_bond_distance
Nb1 O1 1.7385(18)
Nb1 Cl4 2.4036(7)
Nb1 Cl3 2.4194(8)
Nb1 Cl1 2.4267(7)
Nb1 Cl2 2.4364(7)
Nb1 Cl5 2.6596(8)
N1 C1 1.453(3)
N1 C2 1.468(3)
N1 C9 1.469(3)
N2 C4 1.480(3)
N2 C3 1.497(3)
N2 C5 1.501(3)
N2 H1 0.903(16)
N3 C7 1.455(3)
N3 C8 1.465(3)
N3 C6 1.472(3)
N4 C10 1.453(3)
N4 C11 1.461(4)
N4 C18 1.471(3)
N5 C14 1.434(4)
N5 C13 1.456(3)
N5 C12 1.492(4)
N6 C16 1.478(3)
N6 C17 1.501(3)
N6 C15 1.503(4)
N6 H2 0.906(17)
C1 H1A 0.9800
C1 H1B 0.9800
C1 H1C 0.9800
C2 C3 1.519(4)
C2 H2A 0.9900
C2 H2B 0.9900
C3 H3A 0.9900
C3 H3B 0.9900
C4 H4A 0.9800
C4 H4B 0.9800
C4 H4C 0.9800
C5 C6 1.525(4)
C5 H5A 0.9900
C5 H5B 0.9900
C6 H6A 0.9900
C6 H6B 0.9900
C7 H7A 0.9800
C7 H7B 0.9800
C7 H7C 0.9800
C8 C9 1.528(4)
C8 H8A 0.9900
C8 H8B 0.9900
C9 H9A 0.9900
C9 H9B 0.9900
C10 H10A 0.9800
C10 H10B 0.9800
C10 H10C 0.9800
C11 C12 1.464(4)
C11 H11A 0.9900
C11 H11B 0.9900
C12 H12A 0.9900
C12 H12B 0.9900
C13 H13A 0.9800
C13 H13B 0.9800
C13 H13C 0.9800
C14 C15 1.513(4)
C14 H14A 0.9900
C14 H14B 0.9900
C15 H15A 0.9900
C15 H15B 0.9900
C16 H16A 0.9800
C16 H16B 0.9800
C16 H16C 0.9800
C17 C18 1.471(4)
C17 H17A 0.9900
C17 H17B 0.9900
C18 H18A 0.9900
C18 H18B 0.9900

loop_
_geom_hbond_atom_site_label_D
_geom_hbond_atom_site_label_H
_geom_hbond_atom_site_label_A
_geom_hbond_distance_DH
_geom_hbond_distance_HA
_geom_hbond_distance_DA
_geom_hbond_angle_DHA
N2 H1 N1 0.903(16) 2.10(3) 2.722(3) 125(2)
N2 H1 N3 0.903(16) 2.16(3) 2.714(3) 119(2)
N6 H2 N4 0.906(17) 2.08(2) 2.715(3) 126(2)
N6 H2 N5 0.906(17) 2.24(3) 2.742(3) 115(2)

loop_
_geom_torsion_atom_site_label_1
_geom_torsion_atom_site_label_2
_geom_torsion_atom_site_label_3
_geom_torsion_atom_site_label_4
_geom_torsion
C1 N1 C2 C3 -160.8(3)
C9 N1 C2 C3 67.7(3)
C4 N2 C3 C2 93.5(3)
C5 N2 C3 C2 -137.2(2)
N1 C2 C3 N2 43.8(3)
C4 N2 C5 C6 -157.1(2)
C3 N2 C5 C6 73.6(3)
C7 N3 C6 C5 98.4(3)
C8 N3 C6 C5 -132.1(2)
N2 C5 C6 N3 47.7(3)
C7 N3 C8 C9 -164.5(2)
C6 N3 C8 C9 65.9(3)
C1 N1 C9 C8 93.6(3)
C2 N1 C9 C8 -134.6(2)
N3 C8 C9 N1 51.7(3)
C10 N4 C11 C12 103.2(3)
C18 N4 C11 C12 -131.6(3)
N4 C11 C12 N5 50.0(4)
C14 N5 C12 C11 65.7(4)
C13 N5 C12 C11 -163.7(3)
C13 N5 C14 C15 104.0(3)
C12 N5 C14 C15 -127.4(3)
C16 N6 C15 C14 -154.1(3)
C17 N6 C15 C14 75.7(3)
N5 C14 C15 N6 44.9(4)
C16 N6 C17 C18 96.5(3)
C15 N6 C17 C18 -134.0(3)
C10 N4 C18 C17 -163.8(3)
C11 N4 C18 C17 70.9(3)
N6 C17 C18 N4 39.7(4)
